data_2233634
loop_
_publ_author_name
'Anuradha, G.'
'Vasuki, G.'
'\"Unl\"uer, Dilek'
'Birinci, Emrah'

_publ_section_title
;
 4-(4-Methoxyphenethyl)-3,5-diphenyl-4<i>H</i>-1,2,4-triazole
;
_journal_coeditor_code SU2362
_journal_issue 2
_journal_name_full 'Acta Crystallographica Section E'
_journal_page_first o392
_journal_paper_doi 10.1107/S1600536812000359
_journal_volume 68
_journal_year 2012
_chemical_formula_iupac 'C23 H21 N3 O'
_chemical_formula_moiety 'C23 H21 N3 O'
_chemical_formula_sum 'C23 H21 N3 O'
_chemical_formula_weight 355.43
_chemical_name_systematic
;
4-(4-Methoxyphenethyl)-3,5-diphenyl-4<i>H</i>-1,2,4-triazole
;
_space_group_IT_number 14
_symmetry_cell_setting monoclinic
_symmetry_space_group_name_Hall '-P 2yn'
_symmetry_space_group_name_H-M 'P 1 21/n 1'
_atom_sites_solution_hydrogens geom
_atom_sites_solution_primary direct
_atom_sites_solution_secondary difmap
_audit_creation_method SHELXL-97
_cell_angle_alpha 90.000(5)
_cell_angle_beta 106.835(5)
_cell_angle_gamma 90.000(5)
_cell_formula_units_Z 4
_cell_length_a 13.144(5)
_cell_length_b 7.411(5)
_cell_length_c 21.333(5)
_cell_measurement_reflns_used 3242
_cell_measurement_temperature 293(2)
_cell_measurement_theta_max 25.1
_cell_measurement_theta_min 2.5
_cell_volume 1989.0(16)
_computing_cell_refinement 'APEX2 and SAINT (Bruker, 2004)'
_computing_data_collection 'APEX2 (Bruker, 2004)'
_computing_data_reduction 'SAINT and XPREP (Bruker, 2004)'
_computing_molecular_graphics 'PLATON (Spek, 2009) and Mercury (Macrae <i>et al.</i>, 2008)'
_computing_publication_material 'SHELXL97 (Sheldrick, 2008)'
_computing_structure_refinement 'SHELXL97 (Sheldrick, 2008)'
_computing_structure_solution 'SIR92 (Altomare <i>et al.</i>, 1994)'
_diffrn_ambient_temperature 293(2)
_diffrn_measured_fraction_theta_full 0.999
_diffrn_measured_fraction_theta_max 0.999
_diffrn_measurement_device_type 'Bruker Kappa APEXII CCD'
_diffrn_measurement_method '\w and \f scan'
_diffrn_radiation_monochromator graphite
_diffrn_radiation_source 'fine-focus sealed tube'
_diffrn_radiation_type MoK\a
_diffrn_radiation_wavelength 0.71073
_diffrn_reflns_av_R_equivalents 0.0365
_diffrn_reflns_av_sigmaI/netI 0.0277
_diffrn_reflns_limit_h_max 15
_diffrn_reflns_limit_h_min -15
_diffrn_reflns_limit_k_max 8
_diffrn_reflns_limit_k_min -8
_diffrn_reflns_limit_l_max 25
_diffrn_reflns_limit_l_min -25
_diffrn_reflns_number 17443
_diffrn_reflns_theta_full 25.00
_diffrn_reflns_theta_max 25.00
_diffrn_reflns_theta_min 2.92
_diffrn_standards_decay_% 0
_exptl_absorpt_coefficient_mu 0.074
_exptl_absorpt_correction_T_max 0.991
_exptl_absorpt_correction_T_min 0.966
_exptl_absorpt_correction_type multi-scan
_exptl_absorpt_process_details '(SADABS; Bruker, 1999)'
_exptl_crystal_colour colourless
_exptl_crystal_density_diffrn 1.187
_exptl_crystal_density_method 'not measured'
_exptl_crystal_description block
_exptl_crystal_F_000 752
_exptl_crystal_size_max 0.30
_exptl_crystal_size_mid 0.20
_exptl_crystal_size_min 0.20
_refine_diff_density_max 0.147
_refine_diff_density_min -0.122
_refine_ls_extinction_coef 0.0094(17)
_refine_ls_extinction_expression Fc^*^=kFc[1+0.001xFc^2^\l^3^/sin(2\q)]^-1/4^
_refine_ls_extinction_method 'SHELXL97 (Sheldrick, 2008)'
_refine_ls_goodness_of_fit_ref 1.027
_refine_ls_hydrogen_treatment constr
_refine_ls_matrix_type full
_refine_ls_number_parameters 245
_refine_ls_number_reflns 3492
_refine_ls_number_restraints 0
_refine_ls_restrained_S_all 1.027
_refine_ls_R_factor_all 0.0602
_refine_ls_R_factor_gt 0.0389
_refine_ls_shift/su_max 0.000
_refine_ls_shift/su_mean 0.000
_refine_ls_structure_factor_coef Fsqd
_refine_ls_weighting_details 'calc w=1/[\s^2^(Fo^2^)+(0.0695P)^2^+0.1750P] where P=(Fo^2^+2Fc^2^)/3'
_refine_ls_weighting_scheme calc
_refine_ls_wR_factor_gt 0.1086
_refine_ls_wR_factor_ref 0.1259
_reflns_number_gt 2536
_reflns_number_total 3492
_reflns_threshold_expression I>2sigma(I)
_cod_data_source_file su2362.cif
_cod_data_source_block I
_cod_original_sg_symbol_H-M 'P 21/n'
_cod_database_code 2233634
_cod_database_fobs_code 2233634

loop_
_symmetry_equiv_pos_as_xyz
'x, y, z'
'-x+1/2, y+1/2, -z+1/2'
'-x, -y, -z'
'x-1/2, -y-1/2, z-1/2'

loop_
_atom_site_type_symbol
_atom_site_label
_atom_site_fract_x
_atom_site_fract_y
_atom_site_fract_z
_atom_site_U_iso_or_equiv
_atom_site_adp_type
_atom_site_calc_flag
_atom_site_refinement_flags
_atom_site_occupancy
_atom_site_symmetry_multiplicity
N N3 0.12673(9) 0.32890(16) 0.22455(6) 0.0434(3) Uani d . 1 1
N N1 0.09718(11) 0.05004(17) 0.24966(7) 0.0533(4) Uani d . 1 1
N N2 0.10253(11) 0.05178(17) 0.18565(7) 0.0529(4) Uani d . 1 1
C C8 0.11935(12) 0.2195(2) 0.17167(7) 0.0449(4) Uani d . 1 1
C C7 0.11099(12) 0.2166(2) 0.27187(7) 0.0456(4) Uani d . 1 1
O O1 -0.23477(10) 0.58453(18) 0.37271(6) 0.0733(4) Uani d . 1 1
C C15 0.12614(13) 0.52730(19) 0.22388(8) 0.0479(4) Uani d . 1 1
H H15A 0.1705 0.5698 0.1977 0.058 Uiso calc R 1 1
H H15B 0.1564 0.5714 0.2682 0.058 Uiso calc R 1 1
C C16 0.01528(13) 0.6037(2) 0.19644(8) 0.0520(4) Uani d . 1 1
H H16A 0.0211 0.7294 0.1853 0.062 Uiso calc R 1 1
H H16B -0.0198 0.5402 0.1562 0.062 Uiso calc R 1 1
C C9 0.13099(13) 0.2774(2) 0.10790(7) 0.0474(4) Uani d . 1 1
C C17 -0.05381(13) 0.5917(2) 0.24178(8) 0.0472(4) Uani d . 1 1
C C20 -0.17867(13) 0.5789(2) 0.32786(8) 0.0530(4) Uani d . 1 1
C C18 -0.02777(13) 0.6922(2) 0.29958(8) 0.0525(4) Uani d . 1 1
H H18 0.0324 0.7651 0.3096 0.063 Uiso calc R 1 1
C C6 0.11037(13) 0.2693(2) 0.33816(8) 0.0497(4) Uani d . 1 1
C C14 0.21927(14) 0.3726(2) 0.10374(8) 0.0571(5) Uani d . 1 1
H H14 0.2718 0.4041 0.1418 0.068 Uiso calc R 1 1
C C22 -0.14328(14) 0.4854(2) 0.22919(8) 0.0573(5) Uani d . 1 1
H H22 -0.1623 0.4166 0.1911 0.069 Uiso calc R 1 1
C C19 -0.08864(14) 0.6860(2) 0.34186(8) 0.0555(4) Uani d . 1 1
H H19 -0.0694 0.7540 0.3801 0.067 Uiso calc R 1 1
C C21 -0.20611(14) 0.4773(2) 0.27126(9) 0.0605(5) Uani d . 1 1
H H21 -0.2661 0.4042 0.2614 0.073 Uiso calc R 1 1
C C13 0.22975(17) 0.4210(3) 0.04357(9) 0.0691(5) Uani d . 1 1
H H13 0.2892 0.4854 0.0411 0.083 Uiso calc R 1 1
C C10 0.05400(15) 0.2300(3) 0.05051(8) 0.0636(5) Uani d . 1 1
H H10 -0.0056 0.1654 0.0526 0.076 Uiso calc R 1 1
C C11 0.06540(18) 0.2783(3) -0.00952(9) 0.0778(6) Uani d . 1 1
H H11 0.0138 0.2456 -0.0478 0.093 Uiso calc R 1 1
C C1 0.19254(16) 0.3679(2) 0.37906(9) 0.0640(5) Uani d . 1 1
H H1 0.2497 0.4034 0.3645 0.077 Uiso calc R 1 1
C C5 0.02664(15) 0.2143(2) 0.36101(9) 0.0631(5) Uani d . 1 1
H H5 -0.0287 0.1467 0.3343 0.076 Uiso calc R 1 1
C C12 0.15271(18) 0.3745(3) -0.01286(10) 0.0766(6) Uani d . 1 1
H H12 0.1598 0.4083 -0.0534 0.092 Uiso calc R 1 1
C C2 0.1902(2) 0.4136(3) 0.44110(10) 0.0817(6) Uani d . 1 1
H H2 0.2452 0.4814 0.4681 0.098 Uiso calc R 1 1
C C4 0.02563(19) 0.2603(3) 0.42367(11) 0.0817(6) Uani d . 1 1
H H4 -0.0306 0.2236 0.4389 0.098 Uiso calc R 1 1
C C3 0.1069(2) 0.3595(3) 0.46336(11) 0.0888(7) Uani d . 1 1
H H3 0.1057 0.3902 0.5054 0.107 Uiso calc R 1 1
C C23 -0.32829(18) 0.4804(4) 0.35991(12) 0.1021(8) Uani d . 1 1
H H23A -0.3601 0.4964 0.3947 0.153 Uiso calc R 1 1
H H23B -0.3112 0.3553 0.3570 0.153 Uiso calc R 1 1
H H23C -0.3773 0.5184 0.3193 0.153 Uiso calc R 1 1

loop_
_atom_site_aniso_label
_atom_site_aniso_U_11
_atom_site_aniso_U_22
_atom_site_aniso_U_33
_atom_site_aniso_U_12
_atom_site_aniso_U_13
_atom_site_aniso_U_23
N3 0.0484(8) 0.0397(7) 0.0433(7) -0.0014(6) 0.0151(6) -0.0002(6)
N1 0.0615(9) 0.0468(8) 0.0537(8) -0.0044(6) 0.0198(7) 0.0018(6)
N2 0.0626(9) 0.0452(8) 0.0525(8) -0.0046(6) 0.0193(7) -0.0023(6)
C8 0.0441(9) 0.0432(9) 0.0466(9) -0.0005(7) 0.0120(7) -0.0027(7)
C7 0.0454(9) 0.0445(9) 0.0469(9) -0.0017(7) 0.0136(7) 0.0034(7)
O1 0.0639(8) 0.0946(10) 0.0677(8) -0.0174(7) 0.0292(7) -0.0047(7)
C15 0.0585(10) 0.0394(8) 0.0501(9) -0.0040(7) 0.0222(8) -0.0015(7)
C16 0.0648(11) 0.0426(9) 0.0480(10) 0.0041(8) 0.0157(8) 0.0041(7)
C9 0.0542(10) 0.0436(9) 0.0447(9) 0.0013(7) 0.0148(8) -0.0022(7)
C17 0.0535(10) 0.0390(8) 0.0473(9) 0.0029(7) 0.0118(7) 0.0026(7)
C20 0.0490(10) 0.0554(10) 0.0546(10) -0.0034(8) 0.0149(8) 0.0039(8)
C18 0.0522(10) 0.0466(9) 0.0586(10) -0.0092(7) 0.0159(8) -0.0038(8)
C6 0.0599(10) 0.0442(9) 0.0468(9) 0.0029(8) 0.0181(8) 0.0055(7)
C14 0.0623(11) 0.0607(10) 0.0495(10) -0.0061(9) 0.0183(8) -0.0045(8)
C22 0.0621(11) 0.0514(10) 0.0539(10) -0.0074(8) 0.0097(9) -0.0087(8)
C19 0.0602(11) 0.0559(10) 0.0502(10) -0.0092(8) 0.0159(8) -0.0068(8)
C21 0.0538(11) 0.0607(11) 0.0636(12) -0.0142(8) 0.0118(9) -0.0043(9)
C13 0.0838(14) 0.0710(12) 0.0600(12) -0.0132(10) 0.0328(11) -0.0016(10)
C10 0.0651(12) 0.0705(12) 0.0527(11) -0.0093(9) 0.0128(9) -0.0059(9)
C11 0.0869(15) 0.0935(15) 0.0440(11) -0.0068(13) 0.0049(10) -0.0029(10)
C1 0.0781(13) 0.0606(11) 0.0509(11) -0.0097(10) 0.0147(9) 0.0028(9)
C5 0.0696(12) 0.0659(11) 0.0586(11) 0.0026(9) 0.0262(10) 0.0088(9)
C12 0.1036(17) 0.0800(14) 0.0499(12) -0.0021(13) 0.0283(11) 0.0052(10)
C2 0.1120(18) 0.0747(14) 0.0526(12) -0.0107(12) 0.0145(12) -0.0038(10)
C4 0.0977(17) 0.0911(15) 0.0706(14) 0.0114(13) 0.0469(13) 0.0118(13)
C3 0.136(2) 0.0829(15) 0.0526(12) 0.0136(15) 0.0356(14) 0.0005(11)
C23 0.0752(15) 0.143(2) 0.1000(18) -0.0381(15) 0.0436(13) -0.0071(16)

loop_
_atom_type_symbol
_atom_type_description
_atom_type_scat_dispersion_real
_atom_type_scat_dispersion_imag
_atom_type_scat_source
C C 0.0033 0.0016 'International Tables Vol C Tables 4.2.6.8 and 6.1.1.4'
H H 0.0000 0.0000 'International Tables Vol C Tables 4.2.6.8 and 6.1.1.4'
N N 0.0061 0.0033 'International Tables Vol C Tables 4.2.6.8 and 6.1.1.4'
O O 0.0106 0.0060 'International Tables Vol C Tables 4.2.6.8 and 6.1.1.4'

loop_
_geom_angle_atom_site_label_1
_geom_angle_atom_site_label_2
_geom_angle_atom_site_label_3
_geom_angle
C8 N3 C7 104.92(13)
C8 N3 C15 125.81(12)
C7 N3 C15 127.83(12)
C7 N1 N2 107.74(12)
C8 N2 N1 107.00(12)
N2 C8 N3 110.49(13)
N2 C8 C9 123.67(14)
N3 C8 C9 125.83(14)
N1 C7 N3 109.83(14)
N1 C7 C6 123.88(14)
N3 C7 C6 126.29(14)
C20 O1 C23 117.67(15)
N3 C15 C16 112.31(13)
N3 C15 H15A 109.1
C16 C15 H15A 109.1
N3 C15 H15B 109.1
C16 C15 H15B 109.1
H15A C15 H15B 107.9
C17 C16 C15 114.86(13)
C17 C16 H16A 108.6
C15 C16 H16A 108.6
C17 C16 H16B 108.6
C15 C16 H16B 108.6
H16A C16 H16B 107.5
C14 C9 C10 118.91(15)
C14 C9 C8 121.36(14)
C10 C9 C8 119.68(15)
C22 C17 C18 117.06(15)
C22 C17 C16 123.21(15)
C18 C17 C16 119.73(15)
O1 C20 C21 124.90(16)
O1 C20 C19 115.60(15)
C21 C20 C19 119.50(16)
C19 C18 C17 121.58(15)
C19 C18 H18 119.2
C17 C18 H18 119.2
C1 C6 C5 119.14(16)
C1 C6 C7 121.75(15)
C5 C6 C7 119.08(16)
C13 C14 C9 120.32(17)
C13 C14 H14 119.8
C9 C14 H14 119.8
C17 C22 C21 122.31(16)
C17 C22 H22 118.8
C21 C22 H22 118.8
C18 C19 C20 120.23(16)
C18 C19 H19 119.9
C20 C19 H19 119.9
C20 C21 C22 119.31(16)
C20 C21 H21 120.3
C22 C21 H21 120.3
C12 C13 C14 120.27(19)
C12 C13 H13 119.9
C14 C13 H13 119.9
C11 C10 C9 120.37(18)
C11 C10 H10 119.8
C9 C10 H10 119.8
C12 C11 C10 120.08(18)
C12 C11 H11 120.0
C10 C11 H11 120.0
C2 C1 C6 120.38(19)
C2 C1 H1 119.8
C6 C1 H1 119.8
C4 C5 C6 119.85(19)
C4 C5 H5 120.1
C6 C5 H5 120.1
C11 C12 C13 120.04(18)
C11 C12 H12 120.0
C13 C12 H12 120.0
C3 C2 C1 120.2(2)
C3 C2 H2 119.9
C1 C2 H2 119.9
C3 C4 C5 120.4(2)
C3 C4 H4 119.8
C5 C4 H4 119.8
C4 C3 C2 120.0(2)
C4 C3 H3 120.0
C2 C3 H3 120.0
O1 C23 H23A 109.5
O1 C23 H23B 109.5
H23A C23 H23B 109.5
O1 C23 H23C 109.5
H23A C23 H23C 109.5
H23B C23 H23C 109.5

loop_
_geom_bond_atom_site_label_1
_geom_bond_atom_site_label_2
_geom_bond_distance
N3 C8 1.3696(19)
N3 C7 1.3697(19)
N3 C15 1.470(2)
N1 C7 1.316(2)
N1 N2 1.3877(19)
N2 C8 1.312(2)
C8 C9 1.476(2)
C7 C6 1.469(2)
O1 C20 1.3672(19)
O1 C23 1.410(2)
C15 C16 1.514(2)
C15 H15A 0.9700
C15 H15B 0.9700
C16 C17 1.509(2)
C16 H16A 0.9700
C16 H16B 0.9700
C9 C14 1.382(2)
C9 C10 1.389(2)
C17 C22 1.376(2)
C17 C18 1.395(2)
C20 C21 1.379(2)
C20 C19 1.384(2)
C18 C19 1.369(2)
C18 H18 0.9300
C6 C1 1.384(2)
C6 C5 1.388(2)
C14 C13 1.378(2)
C14 H14 0.9300
C22 C21 1.386(2)
C22 H22 0.9300
C19 H19 0.9300
C21 H21 0.9300
C13 C12 1.374(3)
C13 H13 0.9300
C10 C11 1.379(3)
C10 H10 0.9300
C11 C12 1.370(3)
C11 H11 0.9300
C1 C2 1.375(3)
C1 H1 0.9300
C5 C4 1.383(3)
C5 H5 0.9300
C12 H12 0.9300
C2 C3 1.373(3)
C2 H2 0.9300
C4 C3 1.369(3)
C4 H4 0.9300
C3 H3 0.9300
C23 H23A 0.9600
C23 H23B 0.9600
C23 H23C 0.9600

loop_
_geom_hbond_atom_site_label_D
_geom_hbond_atom_site_label_H
_geom_hbond_atom_site_label_A
_geom_hbond_site_symmetry_A
_geom_hbond_distance_DH
_geom_hbond_distance_HA
_geom_hbond_distance_DA
_geom_hbond_angle_DHA
_geom_hbond_publ_flag
C16 H16A N2 1_565 0.97 2.62 3.542(3) 160 yes

loop_
_geom_torsion_atom_site_label_1
_geom_torsion_atom_site_label_2
_geom_torsion_atom_site_label_3
_geom_torsion_atom_site_label_4
_geom_torsion
C7 N1 N2 C8 -0.02(17)
N1 N2 C8 N3 0.79(17)
N1 N2 C8 C9 179.40(14)
C7 N3 C8 N2 -1.21(17)
C15 N3 C8 N2 -168.36(14)
C7 N3 C8 C9 -179.79(14)
C15 N3 C8 C9 13.1(2)
N2 N1 C7 N3 -0.75(17)
N2 N1 C7 C6 179.89(14)
C8 N3 C7 N1 1.19(17)
C15 N3 C7 N1 167.99(14)
C8 N3 C7 C6 -179.46(14)
C15 N3 C7 C6 -12.7(2)
C8 N3 C15 C16 78.47(18)
C7 N3 C15 C16 -85.73(18)
N3 C15 C16 C17 74.66(17)
N2 C8 C9 C14 -125.15(18)
N3 C8 C9 C14 53.2(2)
N2 C8 C9 C10 52.4(2)
N3 C8 C9 C10 -129.25(18)
C15 C16 C17 C22 -113.57(18)
C15 C16 C17 C18 66.60(19)
C23 O1 C20 C21 -0.7(3)
C23 O1 C20 C19 178.77(18)
C22 C17 C18 C19 -0.2(2)
C16 C17 C18 C19 179.62(15)
N1 C7 C6 C1 127.53(18)
N3 C7 C6 C1 -51.7(2)
N1 C7 C6 C5 -50.6(2)
N3 C7 C6 C5 130.15(17)
C10 C9 C14 C13 0.7(3)
C8 C9 C14 C13 178.24(16)
C18 C17 C22 C21 0.3(2)
C16 C17 C22 C21 -179.53(16)
C17 C18 C19 C20 -0.2(3)
O1 C20 C19 C18 -178.99(15)
C21 C20 C19 C18 0.5(3)
O1 C20 C21 C22 179.03(16)
C19 C20 C21 C22 -0.4(3)
C17 C22 C21 C20 0.0(3)
C9 C14 C13 C12 -0.3(3)
C14 C9 C10 C11 -0.4(3)
C8 C9 C10 C11 -177.97(17)
C9 C10 C11 C12 -0.4(3)
C5 C6 C1 C2 -1.2(3)
C7 C6 C1 C2 -179.33(17)
C1 C6 C5 C4 0.8(3)
C7 C6 C5 C4 178.96(17)
C10 C11 C12 C13 0.8(3)
C14 C13 C12 C11 -0.5(3)
C6 C1 C2 C3 1.0(3)
C6 C5 C4 C3 -0.1(3)
C5 C4 C3 C2 -0.2(3)
C1 C2 C3 C4 -0.3(3)

loop_
_cod_related_entry_id
_cod_related_entry_database
_cod_related_entry_code
1 ChemSpider 30657444
